data_4341713
loop_
_publ_author_name
'Klonowski, Peter'
'Goloboy, James C.'
'Uribe-Romo, Fernando J'
'Sun, Furong'
'Zhu, Lingyang'
'G\'andara, Felipe'
'Wills, Corinne'
'Errington, R. John'
'Yaghi, Omar M.'
'Klemperer, Walter G.'

_publ_section_title
;
 Synthesis and Characterization of the Platinum-Substituted Keggin Anion
 \a-H2SiPtW11O40(4-)
;
_journal_name_full 'Inorganic chemistry'
_journal_page_first 141119142641005
_journal_paper_doi 10.1021/ic502617k
_journal_year 2014
_chemical_formula_moiety 'C7 O40 Si W12'
_chemical_formula_sum 'C7 O40 Si W12'
_chemical_formula_weight 2958.36
_chemical_name_systematic
; 
 ? 
;
_space_group_IT_number 229
_symmetry_cell_setting cubic
_symmetry_space_group_name_Hall '-I 4 2 3'
_symmetry_space_group_name_H-M 'I m -3 m'
_atom_sites_solution_primary direct
_atom_sites_solution_secondary difmap
_audit_creation_method SHELXL-97
_cell_angle_alpha 90.00
_cell_angle_beta 90.00
_cell_angle_gamma 90.00
_cell_formula_units_Z 2
_cell_length_a 17.669(2)
_cell_length_b 17.669(2)
_cell_length_c 17.669(2)
_cell_measurement_reflns_used 9937
_cell_measurement_temperature 100(2)
_cell_measurement_theta_max 31.07
_cell_measurement_theta_min 3.08
_cell_volume 5516.1(11)
_computing_cell_refinement 'Bruker SAINT'
_computing_data_collection 'Bruker APEX2'
_computing_data_reduction 'Bruker SAINT'
_computing_molecular_graphics 'Bruker SHELXTL'
_computing_publication_material 'Bruker SHELXTL'
_computing_structure_refinement 'SHELXL-97 (Sheldrick, 2008)'
_computing_structure_solution 'SHELXS-97 (Sheldrick, 2008)'
_diffrn_ambient_temperature 100(2)
_diffrn_measured_fraction_theta_full 0.986
_diffrn_measured_fraction_theta_max 0.986
_diffrn_measurement_device_type 'Bruker APEX-II CCD'
_diffrn_measurement_method '\w scans'
_diffrn_radiation_monochromator graphite
_diffrn_radiation_source Synchrotron
_diffrn_radiation_type Synchrotron
_diffrn_radiation_wavelength 0.77490
_diffrn_reflns_av_R_equivalents 0.0783
_diffrn_reflns_av_sigmaI/netI 0.0272
_diffrn_reflns_limit_h_max 23
_diffrn_reflns_limit_h_min -23
_diffrn_reflns_limit_k_max 23
_diffrn_reflns_limit_k_min -23
_diffrn_reflns_limit_l_max 23
_diffrn_reflns_limit_l_min -23
_diffrn_reflns_number 24922
_diffrn_reflns_theta_full 31.20
_diffrn_reflns_theta_max 31.20
_diffrn_reflns_theta_min 3.08
_exptl_absorpt_coefficient_mu 15.535
_exptl_absorpt_correction_T_max 1.0000
_exptl_absorpt_correction_T_min 0.2180
_exptl_absorpt_correction_type multi-scan
_exptl_absorpt_process_details SADABS
_exptl_crystal_colour yellow
_exptl_crystal_density_diffrn 1.781
_exptl_crystal_density_method 'not measured'
_exptl_crystal_description prismatic
_exptl_crystal_F_000 2528
_exptl_crystal_size_max 0.4
_exptl_crystal_size_mid 0.4
_exptl_crystal_size_min 0.3
_refine_diff_density_max 0.769
_refine_diff_density_min -1.370
_refine_diff_density_rms 0.248
_refine_ls_extinction_method none
_refine_ls_goodness_of_fit_ref 1.260
_refine_ls_matrix_type full
_refine_ls_number_parameters 35
_refine_ls_number_reflns 712
_refine_ls_number_restraints 0
_refine_ls_restrained_S_all 1.260
_refine_ls_R_factor_all 0.0392
_refine_ls_R_factor_gt 0.0361
_refine_ls_shift/su_max 0.000
_refine_ls_shift/su_mean 0.000
_refine_ls_structure_factor_coef Fsqd
_refine_ls_weighting_details 'calc w=1/[\s^2^(Fo^2^)+(0.0795P)^2^+2.3897P] where P=(Fo^2^+2Fc^2^)/3'
_refine_ls_weighting_scheme calc
_refine_ls_wR_factor_gt 0.1210
_refine_ls_wR_factor_ref 0.1232
_reflns_number_gt 648
_reflns_number_total 712
_reflns_threshold_expression >2sigma(I)
_cod_data_source_file ic502617k_si_002.cif
_cod_data_source_block TBA-1
_cod_depositor_comments
;
The following automatic conversions were performed:

'_symmetry_cell_setting' value 'Cubic' changed to 'cubic' according
to
/home/saulius/struct/COD-crude-data--automatic-downloads/rss-feeds/ACS/lib/dictionaries/cif_core.dic
dictionary named 'cif_core.dic' version 2.4.2 from 2011-04-26.

Automatic conversion script
Id: cif_fix_values 2935 2014-11-11 08:27:57Z andrius 
;
_cod_original_cell_volume 5515.8(12)
_cod_original_sg_symbol_H-M Im-3m
_cod_database_code 4341713

loop_
_symmetry_equiv_pos_as_xyz
'x, y, z'
'-x, -y, z'
'-x, y, -z'
'x, -y, -z'
'z, x, y'
'z, -x, -y'
'-z, -x, y'
'-z, x, -y'
'y, z, x'
'-y, z, -x'
'y, -z, -x'
'-y, -z, x'
'y, x, -z'
'-y, -x, -z'
'y, -x, z'
'-y, x, z'
'x, z, -y'
'-x, z, y'
'-x, -z, -y'
'x, -z, y'
'z, y, -x'
'z, -y, x'
'-z, y, x'
'-z, -y, -x'
'x+1/2, y+1/2, z+1/2'
'-x+1/2, -y+1/2, z+1/2'
'-x+1/2, y+1/2, -z+1/2'
'x+1/2, -y+1/2, -z+1/2'
'z+1/2, x+1/2, y+1/2'
'z+1/2, -x+1/2, -y+1/2'
'-z+1/2, -x+1/2, y+1/2'
'-z+1/2, x+1/2, -y+1/2'
'y+1/2, z+1/2, x+1/2'
'-y+1/2, z+1/2, -x+1/2'
'y+1/2, -z+1/2, -x+1/2'
'-y+1/2, -z+1/2, x+1/2'
'y+1/2, x+1/2, -z+1/2'
'-y+1/2, -x+1/2, -z+1/2'
'y+1/2, -x+1/2, z+1/2'
'-y+1/2, x+1/2, z+1/2'
'x+1/2, z+1/2, -y+1/2'
'-x+1/2, z+1/2, y+1/2'
'-x+1/2, -z+1/2, -y+1/2'
'x+1/2, -z+1/2, y+1/2'
'z+1/2, y+1/2, -x+1/2'
'z+1/2, -y+1/2, x+1/2'
'-z+1/2, y+1/2, x+1/2'
'-z+1/2, -y+1/2, -x+1/2'
'-x, -y, -z'
'x, y, -z'
'x, -y, z'
'-x, y, z'
'-z, -x, -y'
'-z, x, y'
'z, x, -y'
'z, -x, y'
'-y, -z, -x'
'y, -z, x'
'-y, z, x'
'y, z, -x'
'-y, -x, z'
'y, x, z'
'-y, x, -z'
'y, -x, -z'
'-x, -z, y'
'x, -z, -y'
'x, z, y'
'-x, z, -y'
'-z, -y, x'
'-z, y, -x'
'z, -y, -x'
'z, y, x'
'-x+1/2, -y+1/2, -z+1/2'
'x+1/2, y+1/2, -z+1/2'
'x+1/2, -y+1/2, z+1/2'
'-x+1/2, y+1/2, z+1/2'
'-z+1/2, -x+1/2, -y+1/2'
'-z+1/2, x+1/2, y+1/2'
'z+1/2, x+1/2, -y+1/2'
'z+1/2, -x+1/2, y+1/2'
'-y+1/2, -z+1/2, -x+1/2'
'y+1/2, -z+1/2, x+1/2'
'-y+1/2, z+1/2, x+1/2'
'y+1/2, z+1/2, -x+1/2'
'-y+1/2, -x+1/2, z+1/2'
'y+1/2, x+1/2, z+1/2'
'-y+1/2, x+1/2, -z+1/2'
'y+1/2, -x+1/2, -z+1/2'
'-x+1/2, -z+1/2, y+1/2'
'x+1/2, -z+1/2, -y+1/2'
'x+1/2, z+1/2, y+1/2'
'-x+1/2, z+1/2, -y+1/2'
'-z+1/2, -y+1/2, x+1/2'
'-z+1/2, y+1/2, -x+1/2'
'z+1/2, -y+1/2, -x+1/2'
'z+1/2, y+1/2, x+1/2'

loop_
_atom_site_label
_atom_site_type_symbol
_atom_site_fract_x
_atom_site_fract_y
_atom_site_fract_z
_atom_site_U_iso_or_equiv
_atom_site_adp_type
_atom_site_occupancy
_atom_site_symmetry_multiplicity
_atom_site_calc_flag
_atom_site_refinement_flags
_atom_site_Wyckoff_symbol
Si1 Si 0.0000 0.0000 0.0000 0.0216(9) Uani 1 48 d S a
W1 W 0.14102(4) 0.14102(4) 0.0000 0.0609(4) Uani 0.90 4 d SP h
W2 W 0.1326(5) 0.1326(5) 0.0276(9) 0.086(5) Uani 0.05 2 d SP k
O1 O 0.0520(4) 0.0520(4) 0.0520(4) 0.032(2) Uani 0.50 6 d SP f
O2 O 0.0839(6) 0.1917(6) 0.0839(6) 0.079(4) Uani 0.50 2 d SP k
O2a O 0.0637(5) 0.1670(7) 0.0637(5) 0.063(3) Uani 0.50 2 d SP k
O3 O 0.2080(3) 0.2080(3) 0.0000 0.123(4) Uani 1 4 d S h
C1 C 0.1833(19) 0.1833(19) 0.294(3) 0.095(11) Uiso 0.25 2 d SP k
C2 C 0.2500 0.2500 0.2500 0.13(4) Uiso 0.25 12 d SP c

loop_
_atom_site_aniso_label
_atom_site_aniso_U_11
_atom_site_aniso_U_22
_atom_site_aniso_U_33
_atom_site_aniso_U_23
_atom_site_aniso_U_13
_atom_site_aniso_U_12
Si1 0.0216(9) 0.0216(9) 0.0216(9) 0.000 0.000 0.000
W1 0.0527(3) 0.0527(3) 0.0773(9) 0.000 0.000 -0.0279(2)
W2 0.095(7) 0.095(7) 0.067(7) 0.008(2) 0.008(2) -0.065(6)
O1 0.032(2) 0.032(2) 0.032(2) -0.005(2) -0.005(2) -0.005(2)
O2 0.102(6) 0.033(5) 0.102(6) -0.021(4) -0.002(7) -0.021(4)
O2a 0.077(5) 0.035(6) 0.077(5) -0.009(3) -0.004(6) -0.009(3)
O3 0.084(5) 0.084(5) 0.201(12) 0.000 0.000 -0.057(5)

loop_
_atom_type_symbol
_atom_type_description
_atom_type_scat_dispersion_real
_atom_type_scat_dispersion_imag
_atom_type_scat_source
C C 0.0040 0.0020 'International Tables Vol C Tables 4.2.6.8 and 6.1.1.4'
O O 0.0140 0.0070 'International Tables Vol C Tables 4.2.6.8 and 6.1.1.4'
Si Si 0.0950 0.0840 'International Tables Vol C Tables 4.2.6.8 and 6.1.1.4'
W W -1.0850 7.7880 'International Tables Vol C Tables 4.2.6.8 and 6.1.1.4'

loop_
_geom_angle_atom_site_label_1
_geom_angle_atom_site_label_2
_geom_angle_atom_site_label_3
_geom_angle
_geom_angle_site_symmetry_1
_geom_angle_site_symmetry_3
O1 Si1 O1 109.5 49 52
O1 Si1 O1 70.529(1) 49 4
O1 Si1 O1 180.0(11) 52 4
O1 Si1 O1 70.5 49 2
O1 Si1 O1 70.5 52 2
O1 Si1 O1 109.5 4 2
O1 Si1 O1 109.5 49 50
O1 Si1 O1 109.5 52 50
O1 Si1 O1 70.5 4 50
O1 Si1 O1 180.0(11) 2 50
O1 Si1 O1 70.5 49 3
O1 Si1 O1 70.5 52 3
O1 Si1 O1 109.5 4 3
O1 Si1 O1 109.5 2 3
O1 Si1 O1 70.5 50 3
O1 Si1 O1 109.5 49 51
O1 Si1 O1 109.5 52 51
O1 Si1 O1 70.5 4 51
O1 Si1 O1 70.5 2 51
O1 Si1 O1 109.5 50 51
O1 Si1 O1 180.0(11) 3 51
O1 Si1 O1 180.0(11) 49 .
O1 Si1 O1 70.5 52 .
O1 Si1 O1 109.5 4 .
O1 Si1 O1 109.5 2 .
O1 Si1 O1 70.5 50 .
O1 Si1 O1 109.5 3 .
O1 Si1 O1 70.5 51 .
Si1 O1 W2 132.6(5) . .
Si1 O1 W2 132.6(5) . 9
W2 O1 W2 79.2(8) . 9
Si1 O1 W2 132.6(5) . 5
W2 O1 W2 79.2(8) . 5
W2 O1 W2 79.2(8) 9 5
Si1 O1 W1 122.3(2) . .
W2 O1 W1 10.4(5) . .
W2 O1 W1 87.1(5) 9 .
W2 O1 W1 87.1(5) 5 .
Si1 O1 W1 122.3(2) . 9
W2 O1 W1 87.1(5) . 9
W2 O1 W1 10.4(5) 9 9
W2 O1 W1 87.1(5) 5 9
W1 O1 W1 94.2(3) . 9
Si1 O1 W1 122.3(2) . 5
W2 O1 W1 87.1(5) . 5
W2 O1 W1 87.1(5) 9 5
W2 O1 W1 10.4(5) 5 5
W1 O1 W1 94.2(3) . 5
W1 O1 W1 94.2(3) 9 5
Si1 O1 W2 109.8(4) . 58
W2 O1 W2 96.7(4) . 58
W2 O1 W2 22.9(7) 9 58
W2 O1 W2 96.7(4) 5 58
W1 O1 W2 102.6(3) . 58
W1 O1 W2 12.5(3) 9 58
W1 O1 W2 102.6(3) 5 58
Si1 O1 W2 109.8(4) . 54
W2 O1 W2 96.7(4) . 54
W2 O1 W2 96.7(4) 9 54
W2 O1 W2 22.9(7) 5 54
W1 O1 W2 102.6(3) . 54
W1 O1 W2 102.6(3) 9 54
W1 O1 W2 12.5(3) 5 54
W2 O1 W2 109.2(4) 58 54
Si1 O1 W2 109.8(4) . 50
W2 O1 W2 22.9(7) . 50
W2 O1 W2 96.7(4) 9 50
W2 O1 W2 96.7(4) 5 50
W1 O1 W2 12.5(3) . 50
W1 O1 W2 102.6(3) 9 50
W1 O1 W2 102.6(3) 5 50
W2 O1 W2 109.2(4) 58 50
W2 O1 W2 109.2(4) 54 50
W2 W1 W2 133(4) . 50
W2 W1 O3 113.4(18) . .
W2 W1 O3 113.4(18) 50 .
W2 W1 O2a 45.2(4) . .
W2 W1 O2a 115.2(12) 50 .
O3 W1 O2a 110.5(4) . .
W2 W1 O2a 115.2(12) . 60
W2 W1 O2a 45.2(4) 50 60
O3 W1 O2a 110.5(4) . 60
O2a W1 O2a 139.0(7) . 60
W2 W1 O2a 115.2(12) . 50
W2 W1 O2a 45.2(4) 50 50
O3 W1 O2a 110.5(4) . 50
O2a W1 O2a 76.0(8) . 50
O2a W1 O2a 89.8(7) 60 50
W2 W1 O2a 45.2(4) . 9
W2 W1 O2a 115.2(12) 50 9
O3 W1 O2a 110.5(4) . 9
O2a W1 O2a 89.8(7) . 9
O2a W1 O2a 76.0(8) 60 9
O2a W1 O2a 139.0(7) 50 9
W2 W1 O2 131.5(9) . 50
W2 W1 O2 46.0(7) 50 50
O3 W1 O2 92.3(3) . 50
O2a W1 O2 88.1(5) . 50
O2a W1 O2 90.3(4) 60 50
O2a W1 O2 19.3(4) 50 50
O2a W1 O2 156.3(6) 9 50
W2 W1 O2 131.5(9) . 60
W2 W1 O2 46.0(7) 50 60
O3 W1 O2 92.3(3) . 60
O2a W1 O2 156.3(6) . 60
O2a W1 O2 19.3(4) 60 60
O2a W1 O2 90.3(4) 50 60
O2a W1 O2 88.1(5) 9 60
O2 W1 O2 84.4(9) 50 60
W2 W1 O2 46.0(7) . 9
W2 W1 O2 131.5(9) 50 9
O3 W1 O2 92.3(3) . 9
O2a W1 O2 90.3(4) . 9
O2a W1 O2 88.1(5) 60 9
O2a W1 O2 156.3(6) 50 9
O2a W1 O2 19.3(4) 9 9
O2 W1 O2 175.4(6) 50 9
O2 W1 O2 95.4(9) 60 9
W2 W1 O2 46.0(7) . .
W2 W1 O2 131.5(9) 50 .
O3 W1 O2 92.3(3) . .
O2a W1 O2 19.3(4) . .
O2a W1 O2 156.3(6) 60 .
O2a W1 O2 88.1(5) 50 .
O2a W1 O2 90.3(4) 9 .
O2 W1 O2 95.4(9) 50 .
O2 W1 O2 175.4(6) 60 .
O2 W1 O2 84.4(9) 9 .
W2 W1 O1 44.1(18) . .
W2 W1 O1 89.1(18) 50 .
O3 W1 O1 157.5(2) . .
O2a W1 O1 56.0(4) . .
O2a W1 O1 84.9(4) 60 .
O2a W1 O1 84.9(4) 50 .
O2a W1 O1 56.0(4) 9 .
O2 W1 O1 104.2(4) 50 .
O2 W1 O1 104.2(4) 60 .
O2 W1 O1 71.3(3) 9 .
O2 W1 O1 71.3(3) . .
O2a O2 W2 63.3(9) . 5
O2a O2 W2 63.3(9) . .
W2 O2 W2 102.7(10) 5 .
O2a O2 W1 65.3(4) . .
W2 O2 W1 113.5(7) 5 .
W2 O2 W1 13.2(4) . .
O2a O2 W1 65.3(4) . 5
W2 O2 W1 13.2(4) 5 5
W2 O2 W1 113.5(7) . 5
W1 O2 W1 123.1(5) . 5
O2a O2 W2 57.7(4) . 54
W2 O2 W2 19.2(7) 5 54
W2 O2 W2 111.3(9) . 54
W1 O2 W2 119.1(6) . 54
W1 O2 W2 9.60(19) 5 54
O2a O2 W2 57.7(4) . 50
W2 O2 W2 111.3(9) 5 50
W2 O2 W2 19.2(7) . 50
W1 O2 W2 9.60(19) . 50
W1 O2 W2 119.1(6) 5 50
W2 O2 W2 113.7(8) 54 50
O2 O2a W2 93.4(13) . 5
O2 O2a W2 93.4(13) . .
W2 O2a W2 121.5(12) 5 .
O2 O2a W1 95.4(7) . .
W2 O2a W1 135.5(9) 5 .
W2 O2a W1 14.6(5) . .
O2 O2a W1 95.4(7) . 5
W2 O2a W1 14.6(5) 5 5
W2 O2a W1 135.5(9) . 5
W1 O2a W1 148.9(7) . 5
O2 O2a W2 106.8(5) . 54
W2 O2a W2 24.8(9) 5 54
W2 O2a W2 138.3(9) . 54
W1 O2a W2 148.6(7) . 54
W1 O2a W2 13.2(3) 5 54
O2 O2a W2 106.8(5) . 50
W2 O2a W2 138.3(9) 5 50
W2 O2a W2 24.8(9) . 50
W1 O2a W2 13.2(3) . 50
W1 O2a W2 148.6(7) 5 50
W2 O2a W2 142.9(9) 54 50
W1 O3 W2 14.5(5) . 50
W1 O3 W2 14.5(5) . .
W2 O3 W2 29.0(10) 50 .
W1 W2 W2 23.4(18) . 50
W1 W2 O2a 120.2(7) . .
W2 W2 O2a 115.1(7) 50 .
W1 W2 O2a 120.2(7) . 9
W2 W2 O2a 115.1(7) 50 9
O2a W2 O2a 118.4(12) . 9
W1 W2 O2 120.8(8) . 9
W2 W2 O2 126.3(7) 50 9
O2a W2 O2 117.4(11) . 9
O2a W2 O2 23.3(5) 9 9
W1 W2 O2 120.8(8) . .
W2 W2 O2 126.3(7) 50 .
O2a W2 O2 23.3(5) . .
O2a W2 O2 117.4(11) 9 .
O2 W2 O2 106.7(14) 9 .
W1 W2 O3 52.1(14) . .
W2 W2 O3 75.5(5) 50 .
O2a W2 O3 112.5(7) . .
O2a W2 O3 112.5(7) 9 .
O2 W2 O3 94.2(6) 9 .
O2 W2 O3 94.2(6) . .
W1 W2 O1 125(2) . .
W2 W2 O1 102.1(5) 50 .
O2a W2 O1 68.4(6) . .
O2a W2 O1 68.4(6) 9 .
O2 W2 O1 87.2(5) 9 .
O2 W2 O1 87.2(5) . .
O3 W2 O1 177.6(10) . .
W1 W2 O2a 51.6(12) . 60
W2 W2 O2a 40.1(4) 50 60
O2a W2 O2a 142.4(12) . 60
O2a W2 O2a 75.0(9) 9 60
O2 W2 O2a 88.7(6) 9 60
O2 W2 O2a 163.5(11) . 60
O3 W2 O2a 90.3(6) . 60
O1 W2 O2a 87.8(7) . 60
W1 W2 O2a 51.6(12) . 50
W2 W2 O2a 40.1(4) 50 50
O2a W2 O2a 75.0(9) . 50
O2a W2 O2a 142.4(12) 9 50
O2 W2 O2a 163.5(11) 9 50
O2 W2 O2a 88.7(6) . 50
O3 W2 O2a 90.3(6) . 50
O1 W2 O2a 87.8(7) . 50
O2a W2 O2a 75.4(9) 60 50
W1 W2 O2 38.9(9) . 50
W2 W2 O2 34.5(4) 50 50
O2a W2 O2 83.2(6) . 50
O2a W2 O2 148.2(11) 9 50
O2 W2 O2 159.4(6) 9 50
O2 W2 O2 91.8(9) . 50
O3 W2 O2 75.0(5) . 50
O1 W2 O2 103.1(7) . 50
O2a W2 O2 74.0(7) 60 50
O2a W2 O2 15.5(3) 50 50
W1 W2 O2 38.9(9) . 60
W2 W2 O2 34.5(4) 50 60
O2a W2 O2 148.2(11) . 60
O2a W2 O2 83.2(6) 9 60
O2 W2 O2 91.8(9) 9 60
O2 W2 O2 159.4(6) . 60
O3 W2 O2 75.0(5) . 60
O1 W2 O2 103.1(7) . 60
O2a W2 O2 15.5(3) 60 60
O2a W2 O2 74.0(7) 50 60
O2 W2 O2 68.6(9) 50 60
C1 C2 C1 179.999(6) . 73
C1 C2 C1 82.5(19) . 81
C1 C2 C1 97.5(19) 73 81
C1 C2 C1 97.5(19) . 5
C1 C2 C1 82.5(19) 73 5
C1 C2 C1 82.5(19) 81 5
C1 C2 C1 82.5(19) . 77
C1 C2 C1 97.5(19) 73 77
C1 C2 C1 97.5(19) 81 77
C1 C2 C1 180.0(16) 5 77
C1 C2 C1 97.5(19) . 9
C1 C2 C1 82.5(19) 73 9
C1 C2 C1 180.000(6) 81 9
C1 C2 C1 97.5(19) 5 9
C1 C2 C1 82.5(19) 77 9

loop_
_geom_bond_atom_site_label_1
_geom_bond_atom_site_label_2
_geom_bond_distance
_geom_bond_site_symmetry_2
Si1 O1 1.593(11) 49
Si1 O1 1.593(11) 52
Si1 O1 1.593(11) 4
Si1 O1 1.593(11) 2
Si1 O1 1.593(11) 50
Si1 O1 1.593(11) 3
Si1 O1 1.593(11) 51
Si1 O1 1.593(11) .
O1 W2 2.058(14) .
O1 W2 2.058(14) 9
O1 W2 2.058(14) 5
O1 W1 2.406(6) .
O1 W1 2.406(6) 9
O1 W1 2.406(6) 5
O1 W2 2.456(18) 58
O1 W2 2.456(18) 54
O1 W2 2.456(18) 50
W1 W2 0.532(14) .
W1 W2 0.532(14) 50
W1 O3 1.675(7) .
W1 O2a 1.829(3) .
W1 O2a 1.829(3) 60
W1 O2a 1.829(3) 50
W1 O2a 1.829(3) 9
W1 O2 2.004(5) 50
W1 O2 2.004(5) 60
W1 O2 2.004(5) 9
W1 O2 2.004(5) .
O2 O2a 0.665(12) .
O2 W2 1.679(12) 5
O2 W2 1.679(12) .
O2 W1 2.004(5) 5
O2 W2 2.390(15) 54
O2 W2 2.390(15) 50
O2a W2 1.502(8) 5
O2a W2 1.502(8) .
O2a W1 1.829(3) 5
O2a W2 2.111(15) 54
O2a W2 2.111(15) 50
O3 W2 1.948(13) 50
O3 W2 1.948(13) .
W2 W2 0.98(3) 50
W2 O2a 1.502(8) 9
W2 O2 1.679(12) 9
W2 O2a 2.111(15) 60
W2 O2a 2.111(15) 50
W2 O2 2.390(15) 50
W2 O2 2.390(15) 60
C1 C2 1.84(5) .
C2 C1 1.84(5) 73
C2 C1 1.84(5) 81
C2 C1 1.84(5) 5
C2 C1 1.84(5) 77
C2 C1 1.84(5) 9

loop_
_geom_torsion_atom_site_label_1
_geom_torsion_atom_site_label_2
_geom_torsion_atom_site_label_3
_geom_torsion_atom_site_label_4
_geom_torsion
_geom_torsion_site_symmetry_1
_geom_torsion_site_symmetry_4
O1 Si1 O1 W2 180(100) 49 .
O1 Si1 O1 W2 -120.0 52 .
O1 Si1 O1 W2 60.0 4 .
O1 Si1 O1 W2 180.0 2 .
O1 Si1 O1 W2 0.0 50 .
O1 Si1 O1 W2 -60.0 3 .
O1 Si1 O1 W2 120.0 51 .
O1 Si1 O1 W2 60(100) 49 9
O1 Si1 O1 W2 120.0 52 9
O1 Si1 O1 W2 -60.0 4 9
O1 Si1 O1 W2 60.0 2 9
O1 Si1 O1 W2 -120.0 50 9
O1 Si1 O1 W2 180.0 3 9
O1 Si1 O1 W2 0.0 51 9
O1 Si1 O1 W2 -60(100) 49 5
O1 Si1 O1 W2 0.0 52 5
O1 Si1 O1 W2 180.0 4 5
O1 Si1 O1 W2 -60.0 2 5
O1 Si1 O1 W2 120.0 50 5
O1 Si1 O1 W2 60.0 3 5
O1 Si1 O1 W2 -120.0 51 5
O1 Si1 O1 W1 180(100) 49 .
O1 Si1 O1 W1 -120.0 52 .
O1 Si1 O1 W1 60.0 4 .
O1 Si1 O1 W1 180.0 2 .
O1 Si1 O1 W1 0.0 50 .
O1 Si1 O1 W1 -60.0 3 .
O1 Si1 O1 W1 120.0 51 .
O1 Si1 O1 W1 60(100) 49 9
O1 Si1 O1 W1 120.0 52 9
O1 Si1 O1 W1 -60.0 4 9
O1 Si1 O1 W1 60.0 2 9
O1 Si1 O1 W1 -120.0 50 9
O1 Si1 O1 W1 180.0 3 9
O1 Si1 O1 W1 0.0 51 9
O1 Si1 O1 W1 -60(100) 49 5
O1 Si1 O1 W1 0.0 52 5
O1 Si1 O1 W1 180.0 4 5
O1 Si1 O1 W1 -60.0 2 5
O1 Si1 O1 W1 120.0 50 5
O1 Si1 O1 W1 60.0 3 5
O1 Si1 O1 W1 -120.0 51 5
O1 Si1 O1 W2 60(100) 49 58
O1 Si1 O1 W2 120.0 52 58
O1 Si1 O1 W2 -60.0 4 58
O1 Si1 O1 W2 60.0 2 58
O1 Si1 O1 W2 -120.0 50 58
O1 Si1 O1 W2 180.0 3 58
O1 Si1 O1 W2 0.0 51 58
O1 Si1 O1 W2 -60(100) 49 54
O1 Si1 O1 W2 0.0 52 54
O1 Si1 O1 W2 180.0 4 54
O1 Si1 O1 W2 -60.0 2 54
O1 Si1 O1 W2 120.0 50 54
O1 Si1 O1 W2 60.0 3 54
O1 Si1 O1 W2 -120.0 51 54
O1 Si1 O1 W2 180(100) 49 50
O1 Si1 O1 W2 -120.0 52 50
O1 Si1 O1 W2 60.0 4 50
O1 Si1 O1 W2 180.0 2 50
O1 Si1 O1 W2 0.0 50 50
O1 Si1 O1 W2 -60.0 3 50
O1 Si1 O1 W2 120.0 51 50
Si1 O1 W1 W2 180.000(1) . .
W2 O1 W1 W2 -39.6(4) 9 .
W2 O1 W1 W2 39.6(4) 5 .
W1 O1 W1 W2 -47.24(17) 9 .
W1 O1 W1 W2 47.24(17) 5 .
W2 O1 W1 W2 -56.6(3) 58 .
W2 O1 W1 W2 56.6(3) 54 .
W2 O1 W1 W2 180.000(1) 50 .
Si1 O1 W1 W2 0.0 . 50
W2 O1 W1 W2 180.000(1) . 50
W2 O1 W1 W2 140.4(4) 9 50
W2 O1 W1 W2 -140.4(4) 5 50
W1 O1 W1 W2 132.76(17) 9 50
W1 O1 W1 W2 -132.76(17) 5 50
W2 O1 W1 W2 123.4(3) 58 50
W2 O1 W1 W2 -123.4(3) 54 50
Si1 O1 W1 O3 180.0 . .
W2 O1 W1 O3 0.0 . .
W2 O1 W1 O3 -39.6(4) 9 .
W2 O1 W1 O3 39.6(4) 5 .
W1 O1 W1 O3 -47.24(17) 9 .
W1 O1 W1 O3 47.24(17) 5 .
W2 O1 W1 O3 -56.6(3) 58 .
W2 O1 W1 O3 56.6(3) 54 .
W2 O1 W1 O3 180.0 50 .
Si1 O1 W1 O2a 121.7(5) . .
W2 O1 W1 O2a -58.3(5) . .
W2 O1 W1 O2a -98.0(6) 9 .
W2 O1 W1 O2a -18.7(6) 5 .
W1 O1 W1 O2a -105.6(5) 9 .
W1 O1 W1 O2a -11.1(5) 5 .
W2 O1 W1 O2a -115.0(6) 58 .
W2 O1 W1 O2a -1.7(5) 54 .
W2 O1 W1 O2a 121.7(5) 50 .
Si1 O1 W1 O2a -45.1(4) . 60
W2 O1 W1 O2a 134.9(4) . 60
W2 O1 W1 O2a 95.3(5) 9 60
W2 O1 W1 O2a 174.5(5) 5 60
W1 O1 W1 O2a 87.6(4) 9 60
W1 O1 W1 O2a -177.9(4) 5 60
W2 O1 W1 O2a 78.3(5) 58 60
W2 O1 W1 O2a -168.5(5) 54 60
W2 O1 W1 O2a -45.1(4) 50 60
Si1 O1 W1 O2a 45.1(4) . 50
W2 O1 W1 O2a -134.9(4) . 50
W2 O1 W1 O2a -174.5(5) 9 50
W2 O1 W1 O2a -95.3(5) 5 50
W1 O1 W1 O2a 177.9(4) 9 50
W1 O1 W1 O2a -87.6(4) 5 50
W2 O1 W1 O2a 168.5(5) 58 50
W2 O1 W1 O2a -78.3(5) 54 50
W2 O1 W1 O2a 45.1(4) 50 50
Si1 O1 W1 O2a -121.7(5) . 9
W2 O1 W1 O2a 58.3(5) . 9
W2 O1 W1 O2a 18.7(6) 9 9
W2 O1 W1 O2a 98.0(6) 5 9
W1 O1 W1 O2a 11.1(5) 9 9
W1 O1 W1 O2a 105.6(5) 5 9
W2 O1 W1 O2a 1.7(5) 58 9
W2 O1 W1 O2a 115.0(6) 54 9
W2 O1 W1 O2a -121.7(5) 50 9
Si1 O1 W1 O2 43.9(4) . 50
W2 O1 W1 O2 -136.1(4) . 50
W2 O1 W1 O2 -175.8(6) 9 50
W2 O1 W1 O2 -96.5(6) 5 50
W1 O1 W1 O2 176.6(4) 9 50
W1 O1 W1 O2 -88.9(5) 5 50
W2 O1 W1 O2 167.2(5) 58 50
W2 O1 W1 O2 -79.5(6) 54 50
W2 O1 W1 O2 43.9(4) 50 50
Si1 O1 W1 O2 -43.9(4) . 60
W2 O1 W1 O2 136.1(4) . 60
W2 O1 W1 O2 96.5(6) 9 60
W2 O1 W1 O2 175.8(6) 5 60
W1 O1 W1 O2 88.9(5) 9 60
W1 O1 W1 O2 -176.6(4) 5 60
W2 O1 W1 O2 79.5(6) 58 60
W2 O1 W1 O2 -167.2(5) 54 60
W2 O1 W1 O2 -43.9(4) 50 60
Si1 O1 W1 O2 -134.8(5) . 9
W2 O1 W1 O2 45.2(5) . 9
W2 O1 W1 O2 5.5(6) 9 9
W2 O1 W1 O2 84.8(7) 5 9
W1 O1 W1 O2 -2.1(5) 9 9
W1 O1 W1 O2 92.4(5) 5 9
W2 O1 W1 O2 -11.5(6) 58 9
W2 O1 W1 O2 101.8(6) 54 9
W2 O1 W1 O2 -134.8(5) 50 9
Si1 O1 W1 O2 134.8(5) . .
W2 O1 W1 O2 -45.2(5) . .
W2 O1 W1 O2 -84.8(7) 9 .
W2 O1 W1 O2 -5.5(6) 5 .
W1 O1 W1 O2 -92.4(5) 9 .
W1 O1 W1 O2 2.1(5) 5 .
W2 O1 W1 O2 -101.8(6) 58 .
W2 O1 W1 O2 11.5(6) 54 .
W2 O1 W1 O2 134.8(5) 50 .
W2 W1 O2 O2a -78(3) . .
W2 W1 O2 O2a 36(3) 50 .
O3 W1 O2 O2a 160.9(19) . .
O2a W1 O2 O2a -35(3) 60 .
O2a W1 O2 O2a 50.4(19) 50 .
O2a W1 O2 O2a -88.6(19) 9 .
O2 W1 O2 O2a 68.3(19) 50 .
O2 W1 O2 O2a -19.1(19) 60 .
O2 W1 O2 O2a -107.0(19) 9 .
O1 W1 O2 O2a -34.8(18) . .
W2 W1 O2 W2 -36.0(19) . 5
W2 W1 O2 W2 79(3) 50 5
O3 W1 O2 W2 -156.9(9) . 5
O2a W1 O2 W2 42.2(15) . 5
O2a W1 O2 W2 8(2) 60 5
O2a W1 O2 W2 92.7(10) 50 5
O2a W1 O2 W2 -46.3(10) 9 5
O2 W1 O2 W2 110.6(9) 50 5
O2 W1 O2 W2 23.1(9) 60 5
O2 W1 O2 W2 -64.8(11) 9 5
O1 W1 O2 W2 7.4(8) . 5
W2 W1 O2 W2 115(5) 50 .
O3 W1 O2 W2 -121(2) . .
O2a W1 O2 W2 78(3) . .
O2a W1 O2 W2 44(3) 60 .
O2a W1 O2 W2 129(2) 50 .
O2a W1 O2 W2 -10(2) 9 .
O2 W1 O2 W2 147(2) 50 .
O2 W1 O2 W2 59(2) 60 .
O2 W1 O2 W2 -29(2) 9 .
O1 W1 O2 W2 43(2) . .
W2 W1 O2 W1 -46(2) . 5
W2 W1 O2 W1 68(2) 50 5
O3 W1 O2 W1 -167.2(8) . 5
O2a W1 O2 W1 31.9(13) . 5
O2a W1 O2 W1 -3(2) 60 5
O2a W1 O2 W1 82.3(9) 50 5
O2a W1 O2 W1 -56.7(10) 9 5
O2 W1 O2 W1 100.2(8) 50 5
O2 W1 O2 W1 12.8(8) 60 5
O2 W1 O2 W1 -75.1(10) 9 5
O1 W1 O2 W1 -3.0(7) . 5
W2 W1 O2 W2 -57(3) . 54
W2 W1 O2 W2 58(2) 50 54
O3 W1 O2 W2 -177.4(7) . 54
O2a W1 O2 W2 21.7(14) . 54
O2a W1 O2 W2 -13(2) 60 54
O2a W1 O2 W2 72.1(8) 50 54
O2a W1 O2 W2 -66.9(9) 9 54
O2 W1 O2 W2 90.0(7) 50 54
O2 W1 O2 W2 2.6(7) 60 54
O2 W1 O2 W2 -85.3(9) 9 54
O1 W1 O2 W2 -13.2(6) . 54
W2 W1 O2 W2 -115(5) . 50
O3 W1 O2 W2 125(2) . 50
O2a W1 O2 W2 -36(3) . 50
O2a W1 O2 W2 -71(3) 60 50
O2a W1 O2 W2 14(2) 50 50
O2a W1 O2 W2 -125(2) 9 50
O2 W1 O2 W2 32(2) 50 50
O2 W1 O2 W2 -56(2) 60 50
O2 W1 O2 W2 -143(2) 9 50
O1 W1 O2 W2 -71(2) . 50
W2 O2 O2a W2 121.9(13) . 5
W1 O2 O2a W2 136.4(11) . 5
W1 O2 O2a W2 -14.5(4) 5 5
W2 O2 O2a W2 -21.2(8) 54 5
W2 O2 O2a W2 143.1(14) 50 5
W2 O2 O2a W2 -121.9(13) 5 .
W1 O2 O2a W2 14.5(4) . .
W1 O2 O2a W2 -136.4(11) 5 .
W2 O2 O2a W2 -143.1(14) 54 .
W2 O2 O2a W2 21.2(8) 50 .
W2 O2 O2a W1 -136.4(11) 5 .
W2 O2 O2a W1 -14.5(4) . .
W1 O2 O2a W1 -150.8(10) 5 .
W2 O2 O2a W1 -157.6(14) 54 .
W2 O2 O2a W1 6.7(5) 50 .
W2 O2 O2a W1 14.5(4) 5 5
W2 O2 O2a W1 136.4(11) . 5
W1 O2 O2a W1 150.8(10) . 5
W2 O2 O2a W1 -6.7(5) 54 5
W2 O2 O2a W1 157.6(14) 50 5
W2 O2 O2a W2 21.2(8) 5 54
W2 O2 O2a W2 143.1(14) . 54
W1 O2 O2a W2 157.6(14) . 54
W1 O2 O2a W2 6.7(5) 5 54
W2 O2 O2a W2 164.3(18) 50 54
W2 O2 O2a W2 -143.1(14) 5 50
W2 O2 O2a W2 -21.2(8) . 50
W1 O2 O2a W2 -6.7(5) . 50
W1 O2 O2a W2 -157.6(14) 5 50
W2 O2 O2a W2 -164.3(18) 54 50
W2 W1 O2a O2 83(3) . .
W2 W1 O2a O2 -151(2) 50 .
O3 W1 O2a O2 -20(2) . .
O2a W1 O2a O2 160(2) 60 .
O2a W1 O2a O2 -127.4(18) 50 .
O2a W1 O2a O2 91.4(18) 9 .
O2 W1 O2a O2 -112(2) 50 .
O2 W1 O2a O2 176.2(5) 60 .
O2 W1 O2a O2 72(2) 9 .
O1 W1 O2a O2 139(2) . .
W2 W1 O2a W2 -17.8(17) . 5
W2 W1 O2a W2 109(3) 50 5
O3 W1 O2a W2 -120.9(13) . 5
O2a W1 O2a W2 59.1(13) 60 5
O2a W1 O2a W2 132.1(13) 50 5
O2a W1 O2a W2 -9.0(17) 9 5
O2 W1 O2a W2 147.3(13) 50 5
O2 W1 O2a W2 76(2) 60 5
O2 W1 O2a W2 -28.3(15) 9 5
O2 W1 O2a W2 -100(3) . 5
O1 W1 O2a W2 38.8(13) . 5
W2 W1 O2a W2 127(4) 50 .
O3 W1 O2a W2 -103(3) . .
O2a W1 O2a W2 77(3) 60 .
O2a W1 O2a W2 150(3) 50 .
O2a W1 O2a W2 9(3) 9 .
O2 W1 O2a W2 165(3) 50 .
O2 W1 O2a W2 94(3) 60 .
O2 W1 O2a W2 -10(3) 9 .
O2 W1 O2a W2 -83(3) . .
O1 W1 O2a W2 57(3) . .
W2 W1 O2a W1 -27(3) . 5
W2 W1 O2a W1 99(2) 50 5
O3 W1 O2a W1 -130.4(13) . 5
O2a W1 O2a W1 49.6(13) 60 5
O2a W1 O2a W1 122.6(13) 50 5
O2a W1 O2a W1 -18.5(18) 9 5
O2 W1 O2a W1 137.8(13) 50 5
O2 W1 O2a W1 66(2) 60 5
O2 W1 O2a W1 -37.8(15) 9 5
O2 W1 O2a W1 -110(3) . 5
O1 W1 O2a W1 29.3(12) . 5
W2 W1 O2a W2 -53(3) . 54
W2 W1 O2a W2 74(2) 50 54
O3 W1 O2a W2 -155.9(13) . 54
O2a W1 O2a W2 24.1(13) 60 54
O2a W1 O2a W2 97.1(13) 50 54
O2a W1 O2a W2 -44.1(17) 9 54
O2 W1 O2a W2 112.3(13) 50 54
O2 W1 O2a W2 41(3) 60 54
O2 W1 O2a W2 -63.4(15) 9 54
O2 W1 O2a W2 -136(3) . 54
O1 W1 O2a W2 3.7(12) . 54
W2 W1 O2a W2 -127(4) . 50
O3 W1 O2a W2 130.1(16) . 50
O2a W1 O2a W2 -49.9(16) 60 50
O2a W1 O2a W2 23.2(15) 50 50
O2a W1 O2a W2 -118.0(16) 9 50
O2 W1 O2a W2 38.4(15) 50 50
O2 W1 O2a W2 -33(2) 60 50
O2 W1 O2a W2 -137.3(16) 9 50
O2 W1 O2a W2 151(2) . 50
O1 W1 O2a W2 -70.2(16) . 50
W2 W1 O3 W2 180.0 . 50
O2a W1 O3 W2 -131.1(4) . 50
O2a W1 O3 W2 48.9(4) 60 50
O2a W1 O3 W2 -48.9(4) 50 50
O2a W1 O3 W2 131.1(4) 9 50
O2 W1 O3 W2 -42.3(5) 50 50
O2 W1 O3 W2 42.3(5) 60 50
O2 W1 O3 W2 137.7(5) 9 50
O2 W1 O3 W2 -137.7(5) . 50
O1 W1 O3 W2 180.000(1) . 50
W2 W1 O3 W2 180.0 50 .
O2a W1 O3 W2 48.9(4) . .
O2a W1 O3 W2 -131.1(4) 60 .
O2a W1 O3 W2 131.1(4) 50 .
O2a W1 O3 W2 -48.9(4) 9 .
O2 W1 O3 W2 137.7(5) 50 .
O2 W1 O3 W2 -137.7(5) 60 .
O2 W1 O3 W2 -42.3(5) 9 .
O2 W1 O3 W2 42.3(5) . .
O1 W1 O3 W2 0.0 . .
O3 W1 W2 W2 180.000(6) . 50
O2a W1 W2 W2 83.8(18) . 50
O2a W1 W2 W2 -51.3(8) 60 50
O2a W1 W2 W2 51.3(8) 50 50
O2a W1 W2 W2 -83.8(18) 9 50
O2 W1 W2 W2 63.8(15) 50 50
O2 W1 W2 W2 -63.8(15) 60 50
O2 W1 W2 W2 -110.9(17) 9 50
O2 W1 W2 W2 110.9(17) . 50
O1 W1 W2 W2 0.000(4) . 50
W2 W1 W2 O2a -83.8(18) 50 .
O3 W1 W2 O2a 96.2(18) . .
O2a W1 W2 O2a -135.0(13) 60 .
O2a W1 W2 O2a -33(2) 50 .
O2a W1 W2 O2a -168(4) 9 .
O2 W1 W2 O2a -20(3) 50 .
O2 W1 W2 O2a -147.6(9) 60 .
O2 W1 W2 O2a 165(3) 9 .
O2 W1 W2 O2a 27.1(6) . .
O1 W1 W2 O2a -83.8(18) . .
W2 W1 W2 O2a 83.8(18) 50 9
O3 W1 W2 O2a -96.2(18) . 9
O2a W1 W2 O2a 168(4) . 9
O2a W1 W2 O2a 33(2) 60 9
O2a W1 W2 O2a 135.0(13) 50 9
O2 W1 W2 O2a 147.6(9) 50 9
O2 W1 W2 O2a 20(3) 60 9
O2 W1 W2 O2a -27.1(6) 9 9
O2 W1 W2 O2a -165(3) . 9
O1 W1 W2 O2a 83.8(18) . 9
W2 W1 W2 O2 110.9(17) 50 9
O3 W1 W2 O2 -69.1(17) . 9
O2a W1 W2 O2 -165(3) . 9
O2a W1 W2 O2 60(2) 60 9
O2a W1 W2 O2 162.2(12) 50 9
O2a W1 W2 O2 27.1(6) 9 9
O2 W1 W2 O2 174.7(6) 50 9
O2 W1 W2 O2 47(3) 60 9
O2 W1 W2 O2 -138(3) . 9
O1 W1 W2 O2 110.9(17) . 9
W2 W1 W2 O2 -110.9(17) 50 .
O3 W1 W2 O2 69.1(17) . .
O2a W1 W2 O2 -27.1(6) . .
O2a W1 W2 O2 -162.2(12) 60 .
O2a W1 W2 O2 -60(2) 50 .
O2a W1 W2 O2 165(3) 9 .
O2 W1 W2 O2 -47(3) 50 .
O2 W1 W2 O2 -174.7(6) 60 .
O2 W1 W2 O2 138(3) 9 .
O1 W1 W2 O2 -110.9(17) . .
W2 W1 W2 O3 180.000(2) 50 .
O2a W1 W2 O3 -96.2(18) . .
O2a W1 W2 O3 128.7(8) 60 .
O2a W1 W2 O3 -128.7(8) 50 .
O2a W1 W2 O3 96.2(18) 9 .
O2 W1 W2 O3 -116.2(15) 50 .
O2 W1 W2 O3 116.2(15) 60 .
O2 W1 W2 O3 69.1(17) 9 .
O2 W1 W2 O3 -69.1(17) . .
O1 W1 W2 O3 180.0 . .
W2 W1 W2 O1 0.000(1) 50 .
O3 W1 W2 O1 180.0 . .
O2a W1 W2 O1 83.8(18) . .
O2a W1 W2 O1 -51.3(8) 60 .
O2a W1 W2 O1 51.3(8) 50 .
O2a W1 W2 O1 -83.8(18) 9 .
O2 W1 W2 O1 63.8(15) 50 .
O2 W1 W2 O1 -63.8(15) 60 .
O2 W1 W2 O1 -110.9(17) 9 .
O2 W1 W2 O1 110.9(17) . .
W2 W1 W2 O2a 51.3(8) 50 60
O3 W1 W2 O2a -128.7(8) . 60
O2a W1 W2 O2a 135.0(13) . 60
O2a W1 W2 O2a 102.5(16) 50 60
O2a W1 W2 O2a -33(2) 9 60
O2 W1 W2 O2a 115(2) 50 60
O2 W1 W2 O2a -12.5(10) 60 60
O2 W1 W2 O2a -60(2) 9 60
O2 W1 W2 O2a 162.2(12) . 60
O1 W1 W2 O2a 51.3(8) . 60
W2 W1 W2 O2a -51.3(8) 50 50
O3 W1 W2 O2a 128.7(8) . 50
O2a W1 W2 O2a 33(2) . 50
O2a W1 W2 O2a -102.5(16) 60 50
O2a W1 W2 O2a -135.0(13) 9 50
O2 W1 W2 O2a 12.5(10) 50 50
O2 W1 W2 O2a -115(2) 60 50
O2 W1 W2 O2a -162.2(12) 9 50
O2 W1 W2 O2a 60(2) . 50
O1 W1 W2 O2a -51.3(8) . 50
W2 W1 W2 O2 -63.8(15) 50 50
O3 W1 W2 O2 116.2(15) . 50
O2a W1 W2 O2 20(3) . 50
O2a W1 W2 O2 -115(2) 60 50
O2a W1 W2 O2 -12.5(10) 50 50
O2a W1 W2 O2 -147.6(9) 9 50
O2 W1 W2 O2 -128(3) 60 50
O2 W1 W2 O2 -174.7(6) 9 50
O2 W1 W2 O2 47(3) . 50
O1 W1 W2 O2 -63.8(15) . 50
W2 W1 W2 O2 63.8(15) 50 60
O3 W1 W2 O2 -116.2(15) . 60
O2a W1 W2 O2 147.6(9) . 60
O2a W1 W2 O2 12.5(10) 60 60
O2a W1 W2 O2 115(2) 50 60
O2a W1 W2 O2 -20(3) 9 60
O2 W1 W2 O2 128(3) 50 60
O2 W1 W2 O2 -47(3) 9 60
O2 W1 W2 O2 174.7(6) . 60
O1 W1 W2 O2 63.8(15) . 60
O2 O2a W2 W1 -98(3) . .
W2 O2a W2 W1 165.4(14) 5 .
W1 O2a W2 W1 160.2(19) 5 .
W2 O2a W2 W1 141.3(18) 54 .
W2 O2a W2 W1 26(2) 50 .
O2 O2a W2 W2 -124.3(17) . 50
W2 O2a W2 W2 139.6(12) 5 50
W1 O2a W2 W2 -26(2) . 50
W1 O2a W2 W2 134.4(10) 5 50
W2 O2a W2 W2 115.5(11) 54 50
O2 O2a W2 O2a 94(2) . 9
W2 O2a W2 O2a -2(3) 5 9
W1 O2a W2 O2a -168(4) . 9
W1 O2a W2 O2a -8(2) 5 9
W2 O2a W2 O2a -26(3) 54 9
W2 O2a W2 O2a -141.9(16) 50 9
O2 O2a W2 O2 67(2) . 9
W2 O2a W2 O2 -29(2) 5 9
W1 O2a W2 O2 166(3) . 9
W1 O2a W2 O2 -34(2) 5 9
W2 O2a W2 O2 -53(2) 54 9
W2 O2a W2 O2 -168.3(13) 50 9
W2 O2a W2 O2 -96(2) 5 .
W1 O2a W2 O2 98(3) . .
W1 O2a W2 O2 -101(2) 5 .
W2 O2a W2 O2 -120(2) 54 .
W2 O2a W2 O2 124.3(17) 50 .
O2 O2a W2 O3 -40(2) . .
W2 O2a W2 O3 -136.5(9) 5 .
W1 O2a W2 O3 58.1(18) . .
W1 O2a W2 O3 -141.6(10) 5 .
W2 O2a W2 O3 -160.6(10) 54 .
W2 O2a W2 O3 84.0(7) 50 .
O2 O2a W2 O1 142.1(18) . .
W2 O2a W2 O1 46.0(16) 5 .
W1 O2a W2 O1 -119(3) . .
W1 O2a W2 O1 40.8(13) 5 .
W2 O2a W2 O1 21.8(13) 54 .
W2 O2a W2 O1 -93.6(5) 50 .
O2 O2a W2 O2a -164(2) . 60
W2 O2a W2 O2a 100.4(16) 5 60
W1 O2a W2 O2a -65(3) . 60
W1 O2a W2 O2a 95.2(13) 5 60
W2 O2a W2 O2a 76.3(13) 54 60
W2 O2a W2 O2a -39.2(10) 50 60
O2 O2a W2 O2a -124.3(17) . 50
W2 O2a W2 O2a 139.6(12) 5 50
W1 O2a W2 O2a -26(2) . 50
W1 O2a W2 O2a 134.4(10) 5 50
W2 O2a W2 O2a 115.5(11) 54 50
W2 O2a W2 O2a -0.002(2) 50 50
O2 O2a W2 O2 -111.0(18) . 50
W2 O2a W2 O2 152.9(12) 5 50
W1 O2a W2 O2 -12(2) . 50
W1 O2a W2 O2 147.8(10) 5 50
W2 O2a W2 O2 128.8(11) 54 50
W2 O2a W2 O2 13.4(2) 50 50
O2 O2a W2 O2 -138.2(18) . 60
W2 O2a W2 O2 125.7(13) 5 60
W1 O2a W2 O2 -40(2) . 60
W1 O2a W2 O2 120.5(14) 5 60
W2 O2a W2 O2 101.6(14) 54 60
W2 O2a W2 O2 -13.8(13) 50 60
O2a O2 W2 W1 95(3) . .
W2 O2 W2 W1 146.5(17) 5 .
W1 O2 W2 W1 139(2) 5 .
W2 O2 W2 W1 129(2) 54 .
W2 O2 W2 W1 27(2) 50 .
O2a O2 W2 W2 68.1(17) . 50
W2 O2 W2 W2 119.1(7) 5 50
W1 O2 W2 W2 -27(2) . 50
W1 O2 W2 W2 111.2(7) 5 50
W2 O2 W2 W2 101.1(6) 54 50
W2 O2 W2 O2a 51.0(15) 5 .
W1 O2 W2 O2a -95(3) . .
W1 O2 W2 O2a 43.1(13) 5 .
W2 O2 W2 O2a 33.0(13) 54 .
W2 O2 W2 O2a -68.1(17) 50 .
O2a O2 W2 O2a -99(2) . 9
W2 O2 W2 O2a -47.8(18) 5 9
W1 O2 W2 O2a 166(3) . 9
W1 O2 W2 O2a -55.7(15) 5 9
W2 O2 W2 O2a -65.8(14) 54 9
W2 O2 W2 O2a -166.9(14) 50 9
O2a O2 W2 O2 -121.2(19) . 9
W2 O2 W2 O2 -70.2(14) 5 9
W1 O2 W2 O2 143(3) . 9
W1 O2 W2 O2 -78.1(12) 5 9
W2 O2 W2 O2 -88.2(11) 54 9
W2 O2 W2 O2 170.7(11) 50 9
O2a O2 W2 O3 143.1(18) . .
W2 O2 W2 O3 -165.8(7) 5 .
W1 O2 W2 O3 47.6(19) . .
W1 O2 W2 O3 -173.7(7) 5 .
W2 O2 W2 O3 176.2(7) 54 .
W2 O2 W2 O3 75.1(5) 50 .
O2a O2 W2 O1 -34.9(17) . .
W2 O2 W2 O1 16.1(12) 5 .
W1 O2 W2 O1 -130(3) . .
W1 O2 W2 O1 8.2(9) 5 .
W2 O2 W2 O1 -1.9(7) 54 .
W2 O2 W2 O1 -103.0(7) 50 .
O2a O2 W2 O2a 38(4) . 60
W2 O2 W2 O2a 89(3) 5 60
W1 O2 W2 O2a -58(3) . 60
W1 O2 W2 O2a 81(3) 5 60
W2 O2 W2 O2a 71(3) 54 60
W2 O2 W2 O2a -30(3) 50 60
O2a O2 W2 O2a 52.9(17) . 50
W2 O2 W2 O2a 103.9(9) 5 50
W1 O2 W2 O2a -43(2) . 50
W1 O2 W2 O2a 96.1(8) 5 50
W2 O2 W2 O2a 86.0(7) 54 50
W2 O2 W2 O2a -15.1(3) 50 50
O2a O2 W2 O2 68.1(17) . 50
W2 O2 W2 O2 119.1(7) 5 50
W1 O2 W2 O2 -27(2) . 50
W1 O2 W2 O2 111.2(7) 5 50
W2 O2 W2 O2 101.1(6) 54 50
W2 O2 W2 O2 -0.003(3) 50 50
O2a O2 W2 O2 86(3) . 60
W2 O2 W2 O2 137(2) 5 60
W1 O2 W2 O2 -9.5(13) . 60
W1 O2 W2 O2 129(2) 5 60
W2 O2 W2 O2 119(2) 54 60
W2 O2 W2 O2 18(2) 50 60
W2 O3 W2 W1 0.0 50 .
W1 O3 W2 W2 0.0 . 50
W1 O3 W2 O2a -111.6(10) . .
W2 O3 W2 O2a -111.6(10) 50 .
W1 O3 W2 O2a 111.6(10) . 9
W2 O3 W2 O2a 111.6(10) 50 9
W1 O3 W2 O2 126.5(7) . 9
W2 O3 W2 O2 126.5(7) 50 9
W1 O3 W2 O2 -126.5(7) . .
W2 O3 W2 O2 -126.5(7) 50 .
W1 O3 W2 O1 0.000(10) . .
W2 O3 W2 O1 0.000(11) 50 .
W1 O3 W2 O2a 37.7(4) . 60
W2 O3 W2 O2a 37.7(4) 50 60
W1 O3 W2 O2a -37.7(4) . 50
W2 O3 W2 O2a -37.7(4) 50 50
W1 O3 W2 O2 -35.7(4) . 50
W2 O3 W2 O2 -35.7(4) 50 50
W1 O3 W2 O2 35.7(4) . 60
W2 O3 W2 O2 35.7(4) 50 60
Si1 O1 W2 W1 0.0 . .
W2 O1 W2 W1 139.6(3) 9 .
W2 O1 W2 W1 -139.6(3) 5 .
W1 O1 W2 W1 132.84(13) 9 .
W1 O1 W2 W1 -132.84(13) 5 .
W2 O1 W2 W1 124.8(2) 58 .
W2 O1 W2 W1 -124.8(2) 54 .
W2 O1 W2 W1 0.0 50 .
Si1 O1 W2 W2 0.0 . 50
W2 O1 W2 W2 139.6(3) 9 50
W2 O1 W2 W2 -139.6(3) 5 50
W1 O1 W2 W2 0.000(2) . 50
W1 O1 W2 W2 132.84(13) 9 50
W1 O1 W2 W2 -132.84(13) 5 50
W2 O1 W2 W2 124.8(2) 58 50
W2 O1 W2 W2 -124.8(2) 54 50
Si1 O1 W2 O2a 112.5(7) . .
W2 O1 W2 O2a -108.0(6) 9 .
W2 O1 W2 O2a -27.1(9) 5 .
W1 O1 W2 O2a 112.5(7) . .
W1 O1 W2 O2a -114.7(7) 9 .
W1 O1 W2 O2a -20.4(7) 5 .
W2 O1 W2 O2a -122.7(8) 58 .
W2 O1 W2 O2a -12.4(6) 54 .
W2 O1 W2 O2a 112.5(7) 50 .
Si1 O1 W2 O2a -112.5(7) . 9
W2 O1 W2 O2a 27.1(9) 9 9
W2 O1 W2 O2a 108.0(6) 5 9
W1 O1 W2 O2a -112.5(7) . 9
W1 O1 W2 O2a 20.4(7) 9 9
W1 O1 W2 O2a 114.7(7) 5 9
W2 O1 W2 O2a 12.4(6) 58 9
W2 O1 W2 O2a 122.7(8) 54 9
W2 O1 W2 O2a -112.5(7) 50 9
Si1 O1 W2 O2 -126.6(7) . 9
W2 O1 W2 O2 13.0(9) 9 9
W2 O1 W2 O2 93.9(6) 5 9
W1 O1 W2 O2 -126.6(7) . 9
W1 O1 W2 O2 6.3(7) 9 9
W1 O1 W2 O2 100.6(7) 5 9
W2 O1 W2 O2 -1.7(7) 58 9
W2 O1 W2 O2 108.6(8) 54 9
W2 O1 W2 O2 -126.6(7) 50 9
Si1 O1 W2 O2 126.6(7) . .
W2 O1 W2 O2 -93.9(6) 9 .
W2 O1 W2 O2 -13.0(9) 5 .
W1 O1 W2 O2 126.6(7) . .
W1 O1 W2 O2 -100.6(7) 9 .
W1 O1 W2 O2 -6.3(7) 5 .
W2 O1 W2 O2 -108.6(8) 58 .
W2 O1 W2 O2 1.7(7) 54 .
W2 O1 W2 O2 126.6(7) 50 .
Si1 O1 W2 O3 0.000(5) . .
W2 O1 W2 O3 139.6(3) 9 .
W2 O1 W2 O3 -139.6(3) 5 .
W1 O1 W2 O3 0.000(5) . .
W1 O1 W2 O3 132.84(13) 9 .
W1 O1 W2 O3 -132.84(13) 5 .
W2 O1 W2 O3 124.8(2) 58 .
W2 O1 W2 O3 -124.8(2) 54 .
W2 O1 W2 O3 0.000(5) 50 .
Si1 O1 W2 O2a -37.7(4) . 60
W2 O1 W2 O2a 101.8(6) 9 60
W2 O1 W2 O2a -177.3(3) 5 60
W1 O1 W2 O2a -37.7(4) . 60
W1 O1 W2 O2a 95.1(4) 9 60
W1 O1 W2 O2a -170.6(5) 5 60
W2 O1 W2 O2a 87.1(4) 58 60
W2 O1 W2 O2a -162.6(5) 54 60
W2 O1 W2 O2a -37.7(4) 50 60
Si1 O1 W2 O2a 37.7(4) . 50
W2 O1 W2 O2a 177.3(3) 9 50
W2 O1 W2 O2a -101.8(6) 5 50
W1 O1 W2 O2a 37.7(4) . 50
W1 O1 W2 O2a 170.6(5) 9 50
W1 O1 W2 O2a -95.1(4) 5 50
W2 O1 W2 O2a 162.6(5) 58 50
W2 O1 W2 O2a -87.1(4) 54 50
W2 O1 W2 O2a 37.7(4) 50 50
Si1 O1 W2 O2 35.3(5) . 50
W2 O1 W2 O2 174.9(4) 9 50
W2 O1 W2 O2 -104.2(7) 5 50
W1 O1 W2 O2 35.3(5) . 50
W1 O1 W2 O2 168.2(5) 9 50
W1 O1 W2 O2 -97.5(5) 5 50
W2 O1 W2 O2 160.2(6) 58 50
W2 O1 W2 O2 -89.5(5) 54 50
W2 O1 W2 O2 35.3(5) 50 50
Si1 O1 W2 O2 -35.3(5) . 60
W2 O1 W2 O2 104.2(7) 9 60
W2 O1 W2 O2 -174.9(4) 5 60
W1 O1 W2 O2 -35.3(5) . 60
W1 O1 W2 O2 97.5(5) 9 60
W1 O1 W2 O2 -168.2(5) 5 60
W2 O1 W2 O2 89.5(5) 58 60
W2 O1 W2 O2 -160.2(6) 54 60
W2 O1 W2 O2 -35.3(5) 50 60
